data_4313315
loop_
_publ_author_name
'Andrea Dei'
'Dante Gatteschi'
'Claudio Sangregorio'
'Lorenzo Sorace'
'Maria G. F. Vaz'

_publ_contact_author_address
;
 Dipartimento di Chimica, Universita' di Firenze, via della Lastruccia 3,
 50019 Sesto F.no (FI), Italy
;
_publ_contact_author_email andrea.dei@unifi.it
_publ_contact_author_fax +39-0554573372
_publ_contact_author_name 'Dei, A.'
_publ_section_title
;
 Bonding Coordination Requirements Induce Antiferromagnetic Coupling
 between m-Phenylene Bridged o-Iminosemiquinonato Diradicals
;
_journal_name_full 'Inorganic Chemistry'
_journal_page_first 1701
_journal_page_last 1706
_journal_paper_doi 10.1021/ic026160o
_journal_volume 42
_journal_year 2003
_chemical_formula_sum 'C102 H132 Fe2 N6 O6'
_chemical_formula_weight 1649.83
_chemical_name_systematic
;
 ?
;
_space_group_IT_number 15
_symmetry_cell_setting monoclinic
_symmetry_space_group_name_Hall '-C 2yc'
_symmetry_space_group_name_H-M 'C 1 2/c 1'
_atom_sites_solution_hydrogens geom
_atom_sites_solution_primary direct
_atom_sites_solution_secondary difmap
_audit_creation_method SHELXL-97
_cell_angle_alpha 90.000(10)
_cell_angle_beta 92.010(10)
_cell_angle_gamma 90.000(10)
_cell_formula_units_Z 8
_cell_length_a 40.491(18)
_cell_length_b 15.375(7)
_cell_length_c 32.260(14)
_cell_measurement_reflns_used 6501
_cell_measurement_temperature 150(2)
_cell_measurement_theta_max 50.64
_cell_measurement_theta_min 2.74
_cell_volume 20071(15)
_computing_cell_refinement 'Bruker-Smart-NT V5.6'
_computing_data_collection 'Bruker-Smart-NT V5.6'
_computing_data_reduction 'Bruker-Saint V6.02A'
_computing_publication_material 'SHELXL-97 (Sheldrick, 1997)'
_computing_structure_refinement 'SHELXL-97 (Sheldrick, 1997)'
_computing_structure_solution 'SIR97 (Giacovazzo, 1997)'
_diffrn_ambient_temperature 150(2)
_diffrn_measured_fraction_theta_full 0.945
_diffrn_measured_fraction_theta_max 0.945
_diffrn_measurement_device_type 'CCD-1K 3 circles Bruker diffractometer'
_diffrn_measurement_method omega-2theta
_diffrn_radiation_monochromator 'gobbel mirrors'
_diffrn_radiation_source 'rotating anode'
_diffrn_radiation_type CuK\a
_diffrn_radiation_wavelength 1.54178
_diffrn_reflns_av_R_equivalents 0.0736
_diffrn_reflns_av_sigmaI/netI 0.0805
_diffrn_reflns_limit_h_max 39
_diffrn_reflns_limit_h_min -40
_diffrn_reflns_limit_k_max 15
_diffrn_reflns_limit_k_min -15
_diffrn_reflns_limit_l_max 32
_diffrn_reflns_limit_l_min -29
_diffrn_reflns_number 23241
_diffrn_reflns_theta_full 50.64
_diffrn_reflns_theta_max 50.64
_diffrn_reflns_theta_min 2.74
_exptl_absorpt_coefficient_mu 2.715
_exptl_absorpt_correction_T_max 1.000000
_exptl_absorpt_correction_T_min 0.391072
_exptl_absorpt_correction_type empirical
_exptl_crystal_colour green
_exptl_crystal_density_diffrn 1.092
_exptl_crystal_density_method 'not measured'
_exptl_crystal_description prism
_exptl_crystal_F_000 7088
_exptl_crystal_size_max 0.5
_exptl_crystal_size_mid 0.2
_exptl_crystal_size_min 0.15
_refine_diff_density_max 0.909
_refine_diff_density_min -0.498
_refine_diff_density_rms 0.084
_refine_ls_extinction_method none
_refine_ls_goodness_of_fit_ref 1.071
_refine_ls_hydrogen_treatment mixed
_refine_ls_matrix_type full
_refine_ls_number_parameters 1040
_refine_ls_number_reflns 10035
_refine_ls_number_restraints 0
_refine_ls_restrained_S_all 1.071
_refine_ls_R_factor_all 0.1520
_refine_ls_R_factor_gt 0.1049
_refine_ls_shift/su_max 0.000
_refine_ls_shift/su_mean 0.000
_refine_ls_structure_factor_coef Fsqd
_refine_ls_weighting_details 'calc w=1/[\s^2^(Fo^2^)+(0.1205P)^2^+174.5650P] where P=(Fo^2^+2Fc^2^)/3'
_refine_ls_weighting_scheme calc
_refine_ls_wR_factor_gt 0.2458
_refine_ls_wR_factor_ref 0.2738
_reflns_number_gt 6501
_reflns_number_total 10035
_reflns_threshold_expression >2sigma(I)
_cod_data_source_file ic026160o-2_s2_2.cif
_cod_data_source_block fesqii
_cod_depositor_comments
;
The following automatic conversions were performed:

'_symmetry_cell_setting' value 'Monoclinic' changed to 'monoclinic'
according to the built-in table from CIF Core dictionary named
'cif_core.dic' version 2.4.1 from 2010-06-29.

Automatic conversion script
Id: cif_fix_values 1646 2011-03-28 12:23:43Z adriana 
;
_cod_database_code 4313315

loop_
_symmetry_equiv_pos_as_xyz
'x, y, z'
'-x, y, -z+1/2'
'x+1/2, y+1/2, z'
'-x+1/2, y+1/2, -z+1/2'
'-x, -y, -z'
'x, -y, z-1/2'
'-x+1/2, -y+1/2, -z'
'x+1/2, -y+1/2, z-1/2'

loop_
_atom_site_label
_atom_site_type_symbol
_atom_site_fract_x
_atom_site_fract_y
_atom_site_fract_z
_atom_site_U_iso_or_equiv
_atom_site_adp_type
_atom_site_occupancy
_atom_site_symmetry_multiplicity
_atom_site_calc_flag
_atom_site_refinement_flags
_atom_site_disorder_assembly
_atom_site_disorder_group
Fe1 Fe 0.09674(4) 0.35918(9) 0.10971(5) 0.0515(5) Uani 1 1 d . . .
Fe2 Fe 0.14722(4) 0.18497(9) -0.07484(5) 0.0493(5) Uani 1 1 d . . .
O23 O 0.11883(16) 0.1836(4) -0.1279(2) 0.0552(18) Uani 1 1 d . . .
O13 O 0.05212(15) 0.4088(4) 0.1192(2) 0.0524(17) Uani 1 1 d . . .
O11 O 0.08942(16) 0.2912(4) 0.1626(2) 0.0566(18) Uani 1 1 d . . .
O12 O 0.12156(15) 0.4573(4) 0.1380(2) 0.0521(17) Uani 1 1 d . . .
N21 N 0.17532(17) 0.1651(5) -0.0203(3) 0.050(2) Uani 1 1 d . . .
O22 O 0.18304(15) 0.2314(4) -0.1112(2) 0.0514(17) Uani 1 1 d . . .
N12 N 0.10801(18) 0.4374(4) 0.0599(2) 0.0414(19) Uani 1 1 d . . .
O21 O 0.16684(15) 0.0663(4) -0.0848(2) 0.0453(16) Uani 1 1 d . . .
C121 C 0.1612(2) 0.2709(6) 0.0808(3) 0.045(3) Uani 1 1 d . . .
N11 N 0.13596(18) 0.2725(5) 0.1105(3) 0.048(2) Uani 1 1 d . . .
C221 C 0.0998(2) 0.4226(5) 0.0177(3) 0.039(2) Uani 1 1 d . . .
N23 N 0.1000(2) 0.1530(4) -0.0543(3) 0.047(2) Uani 1 1 d . . .
C122 C 0.1861(2) 0.3328(6) 0.0826(3) 0.047(3) Uani 1 1 d . . .
H15 H 0.1875 0.3725 0.1044 0.056 Uiso 1 1 calc R . .
N22 N 0.14017(18) 0.3220(5) -0.0717(3) 0.048(2) Uani 1 1 d . . .
C111 C 0.1902(2) 0.0440(6) -0.0592(3) 0.047(3) Uani 1 1 d . . .
N13 N 0.06438(18) 0.2712(5) 0.0767(2) 0.049(2) Uani 1 1 d . . .
C112 C 0.2126(2) -0.0301(6) -0.0664(3) 0.050(3) Uani 1 1 d . . .
C222 C 0.0680(2) 0.4362(6) 0.0009(3) 0.053(3) Uani 1 1 d . . .
H20 H 0.0518 0.4586 0.0176 0.063 Uiso 1 1 calc R . .
C332 C 0.0078(2) 0.2161(6) 0.0836(3) 0.054(3) Uani 1 1 d . . .
H21 H 0.0113 0.1675 0.0671 0.065 Uiso 1 1 calc R . .
C333 C -0.0220(2) 0.2266(6) 0.1008(3) 0.054(3) Uani 1 1 d . . .
C223 C 0.0602(3) 0.4174(6) -0.0396(3) 0.053(3) Uiso 1 1 d . . .
H23 H 0.0390 0.4283 -0.0506 0.063 Uiso 1 1 calc R . .
C115 C 0.2192(2) 0.0683(6) 0.0086(3) 0.046(3) Uani 1 1 d . . .
H24 H 0.2218 0.1011 0.0327 0.055 Uiso 1 1 calc R . .
C326 C 0.0786(2) 0.2057(6) 0.0113(3) 0.049(3) Uani 1 1 d . . .
H25 H 0.0722 0.2573 -0.0018 0.058 Uiso 1 1 calc R . .
C312 C 0.0408(2) 0.1525(6) -0.0768(4) 0.051(3) Uani 1 1 d . . .
H26 H 0.0335 0.1392 -0.0505 0.061 Uiso 1 1 calc R . .
C135 C 0.0977(2) 0.1521(6) 0.1950(3) 0.049(3) Uani 1 1 d . . .
C225 C 0.1162(2) 0.3649(6) -0.0485(3) 0.042(2) Uani 1 1 d . . .
C232 C 0.1283(2) 0.5848(6) 0.0438(3) 0.051(3) Uani 1 1 d . . .
H29 H 0.1219 0.5811 0.0159 0.061 Uiso 1 1 calc R . .
C28T C 0.3001(2) -0.0207(6) 0.0155(4) 0.066(3) Uani 1 1 d . . .
H30A H 0.3167 -0.0366 0.0360 0.100 Uiso 1 1 calc R . .
H30B H 0.3036 0.0382 0.0067 0.100 Uiso 1 1 calc R . .
H30C H 0.3013 -0.0589 -0.0080 0.100 Uiso 1 1 calc R . .
C116 C 0.1948(2) 0.0922(6) -0.0214(3) 0.047(3) Uani 1 1 d . . .
C114 C 0.2394(2) -0.0036(6) 0.0028(3) 0.047(3) Uani 1 1 d . . .
C311 C 0.0757(2) 0.1608(5) -0.0829(3) 0.042(2) Uani 1 1 d . . .
C45T C 0.1483(2) 0.7393(6) 0.0317(4) 0.053(3) Uani 1 1 d . . .
C126 C 0.15821(19) 0.2144(6) 0.0474(3) 0.041(2) Uani 1 1 d . . .
H35 H 0.1414 0.1731 0.0465 0.049 Uiso 1 1 calc R . .
C231 C 0.1226(2) 0.5133(6) 0.0712(3) 0.041(2) Uani 1 1 d . . .
C226 C 0.1235(2) 0.3852(5) -0.0082(3) 0.043(3) Uani 1 1 d . . .
H37 H 0.1446 0.3741 0.0027 0.052 Uiso 1 1 calc R . .
C335 C -0.0037(2) 0.3665(6) 0.1331(3) 0.056(3) Uani 1 1 d . . .
C313 C 0.0184(2) 0.1636(6) -0.1084(4) 0.054(3) Uani 1 1 d . . .
C325 C 0.0927(2) 0.1396(6) -0.0128(3) 0.047(3) Uani 1 1 d . . .
C236 C 0.1301(2) 0.5206(6) 0.1145(3) 0.048(3) Uani 1 1 d . . .
C331 C 0.0336(2) 0.2771(6) 0.0899(3) 0.051(3) Uani 1 1 d . . .
C336 C 0.0271(2) 0.3556(6) 0.1148(3) 0.048(3) Uani 1 1 d . . .
C29T C 0.2099(3) -0.0796(6) -0.1071(3) 0.057(3) Uani 1 1 d . . .
C123 C 0.2090(2) 0.3348(6) 0.0514(3) 0.051(3) Uani 1 1 d . . .
H45 H 0.2268 0.3727 0.0536 0.062 Uiso 1 1 calc R . .
C323 C 0.0924(2) 0.0491(6) 0.0487(4) 0.057(3) Uani 1 1 d . . .
H46 H 0.0964 -0.0045 0.0613 0.069 Uiso 1 1 calc R . .
C21T C 0.0677(3) 0.1613(6) 0.2221(3) 0.055(3) Uani 1 1 d . . .
C212 C 0.1958(2) 0.3454(7) -0.1581(3) 0.051(3) Uani 1 1 d . . .
C224 C 0.0846(2) 0.3810(6) -0.0645(3) 0.052(3) Uani 1 1 d . . .
H49 H 0.0793 0.3676 -0.0921 0.063 Uiso 1 1 calc R . .
C315 C 0.0638(3) 0.1930(6) -0.1568(3) 0.052(3) Uani 1 1 d . . .
C131 C 0.1333(2) 0.2075(7) 0.1381(3) 0.053(3) Uani 1 1 d . . .
C113 C 0.2349(3) -0.0482(6) -0.0356(3) 0.051(3) Uani 1 1 d . . .
H52 H 0.2490 -0.0949 -0.0400 0.061 Uiso 1 1 calc R . .
C322 C 0.0797(2) 0.1160(6) 0.0720(3) 0.050(3) Uani 1 1 d . . .
H53 H 0.0750 0.1077 0.0998 0.060 Uiso 1 1 calc R . .
C235 C 0.1484(3) 0.5963(6) 0.1296(3) 0.057(3) Uani 1 1 d . . .
C33T C 0.2222(2) 0.2911(6) -0.1792(3) 0.055(3) Uani 1 1 d . . .
C134 C 0.1179(3) 0.0799(6) 0.1951(3) 0.060(3) Uani 1 1 d . . .
H56 H 0.1134 0.0359 0.2139 0.072 Uiso 1 1 calc R . .
C125 C 0.1800(2) 0.2189(6) 0.0155(3) 0.049(3) Uani 1 1 d . . .
C25T C 0.2661(2) -0.0283(6) 0.0339(3) 0.052(3) Uani 1 1 d . . .
C214 C 0.1642(2) 0.4834(6) -0.1493(3) 0.051(3) Uani 1 1 d . . .
C233 C 0.1430(2) 0.6583(6) 0.0592(4) 0.050(3) Uani 1 1 d . . .
C334 C -0.0273(2) 0.3035(7) 0.1258(3) 0.064(3) Uani 1 1 d . . .
H61 H -0.0478 0.3105 0.1376 0.077 Uiso 1 1 calc R . .
C132 C 0.1532(2) 0.1310(7) 0.1412(3) 0.056(3) Uani 1 1 d . . .
H62 H 0.1714 0.1245 0.1246 0.067 Uiso 1 1 calc R . .
C321 C 0.0740(2) 0.1975(6) 0.0525(4) 0.047(3) Uani 1 1 d . . .
C136 C 0.1061(3) 0.2194(7) 0.1663(3) 0.056(3) Uani 1 1 d . . .
C124 C 0.2054(2) 0.2813(6) 0.0174(3) 0.048(3) Uani 1 1 d . . .
H65 H 0.2198 0.2863 -0.0044 0.057 Uiso 1 1 calc R . .
C211 C 0.1784(2) 0.3110(7) -0.1247(3) 0.053(3) Uani 1 1 d . . .
C234 C 0.1529(3) 0.6610(6) 0.1012(4) 0.064(3) Uani 1 1 d . . .
H67 H 0.1635 0.7113 0.1107 0.077 Uiso 1 1 calc R . .
C133 C 0.1452(3) 0.0669(7) 0.1689(4) 0.062(3) Uani 1 1 d . . .
C216 C 0.1545(2) 0.3637(7) -0.1039(3) 0.053(3) Uani 1 1 d . . .
C213 C 0.1880(2) 0.4294(6) -0.1700(3) 0.056(3) Uani 1 1 d . . .
H70 H 0.1987 0.4527 -0.1925 0.067 Uiso 1 1 calc R . .
C324 C 0.0993(2) 0.0595(6) 0.0071(3) 0.053(3) Uani 1 1 d . . .
H71 H 0.1083 0.0137 -0.0075 0.063 Uiso 1 1 calc R . .
C32T C 0.2155(3) -0.0169(7) -0.1434(4) 0.079(4) Uani 1 1 d . . .
H72A H 0.2136 -0.0482 -0.1691 0.118 Uiso 1 1 calc R . .
H72B H 0.2372 0.0080 -0.1404 0.118 Uiso 1 1 calc R . .
H72C H 0.1993 0.0285 -0.1433 0.118 Uiso 1 1 calc R . .
C26T C 0.2661(2) 0.0274(7) 0.0733(3) 0.066(3) Uani 1 1 d . . .
H73A H 0.2835 0.0083 0.0922 0.100 Uiso 1 1 calc R . .
H73B H 0.2453 0.0217 0.0863 0.100 Uiso 1 1 calc R . .
H73C H 0.2697 0.0873 0.0662 0.100 Uiso 1 1 calc R . .
C35T C 0.2052(3) 0.2135(6) -0.2005(3) 0.068(3) Uani 1 1 d . . .
H74A H 0.2213 0.1794 -0.2143 0.103 Uiso 1 1 calc R . .
H74B H 0.1889 0.2340 -0.2204 0.103 Uiso 1 1 calc R . .
H74C H 0.1948 0.1784 -0.1801 0.103 Uiso 1 1 calc R . .
C314 C 0.0306(3) 0.1851(7) -0.1485(4) 0.064(3) Uani 1 1 d . . .
H75 H 0.0152 0.1942 -0.1702 0.077 Uiso 1 1 calc R . .
C316 C 0.0869(3) 0.1796(6) -0.1240(3) 0.045(3) Uani 1 1 d . . .
C37T C 0.1581(3) 0.5763(6) -0.1658(4) 0.059(3) Uani 1 1 d . . .
C05T C -0.0086(3) 0.4459(6) 0.1619(3) 0.061(3) Uani 1 1 d . . .
C07T C 0.0170(3) 0.4421(7) 0.1980(3) 0.069(3) Uani 1 1 d . . .
H79A H 0.0142 0.4913 0.2159 0.103 Uiso 1 1 calc R . .
H79B H 0.0388 0.4432 0.1873 0.103 Uiso 1 1 calc R . .
H79C H 0.0141 0.3894 0.2134 0.103 Uiso 1 1 calc R . .
C41T C 0.1604(3) 0.5998(7) 0.1750(4) 0.081(4) Uani 1 1 d . . .
C215 C 0.1478(3) 0.4505(6) -0.1167(3) 0.053(3) Uani 1 1 d . . .
H81 H 0.1325 0.4842 -0.1031 0.064 Uiso 1 1 calc R . .
C09T C -0.0184(2) 0.1567(7) -0.1032(4) 0.066(3) Uani 1 1 d . . .
C06T C -0.0431(3) 0.4469(7) 0.1792(4) 0.076(4) Uani 1 1 d . . .
H83A H -0.0454 0.4969 0.1967 0.114 Uiso 1 1 calc R . .
H83B H -0.0464 0.3951 0.1952 0.114 Uiso 1 1 calc R . .
H83C H -0.0593 0.4493 0.1568 0.114 Uiso 1 1 calc R . .
C01T C -0.0501(3) 0.1599(7) 0.0962(3) 0.063(3) Uani 1 1 d . . .
C40T C 0.1911(3) 0.6231(7) -0.1712(4) 0.078(4) Uani 1 1 d . . .
H85A H 0.2027 0.6277 -0.1448 0.117 Uiso 1 1 calc R . .
H85B H 0.1871 0.6802 -0.1822 0.117 Uiso 1 1 calc R . .
H85C H 0.2043 0.5906 -0.1899 0.117 Uiso 1 1 calc R . .
C13T C 0.0747(3) 0.2198(7) -0.2001(4) 0.067(3) Uani 1 1 d . . .
C27T C 0.2617(3) -0.1253(6) 0.0482(4) 0.073(3) Uani 1 1 d . . .
H87A H 0.2788 -0.1399 0.0684 0.109 Uiso 1 1 calc R . .
H87B H 0.2631 -0.1632 0.0247 0.109 Uiso 1 1 calc R . .
H87C H 0.2405 -0.1320 0.0603 0.109 Uiso 1 1 calc R . .
C22T C 0.0636(3) 0.0798(6) 0.2500(3) 0.070(3) Uani 1 1 d . . .
H88A H 0.0448 0.0875 0.2670 0.105 Uiso 1 1 calc R . .
H88B H 0.0831 0.0722 0.2674 0.105 Uiso 1 1 calc R . .
H88C H 0.0603 0.0293 0.2328 0.105 Uiso 1 1 calc R . .
C15T C 0.0926(3) 0.3084(7) -0.1960(4) 0.076(3) Uani 1 1 d . . .
H89A H 0.0996 0.3266 -0.2228 0.114 Uiso 1 1 calc R . .
H89B H 0.1115 0.3027 -0.1775 0.114 Uiso 1 1 calc R . .
H89C H 0.0778 0.3509 -0.1853 0.114 Uiso 1 1 calc R . .
C48T C 0.1436(3) 0.7209(7) -0.0139(4) 0.078(4) Uani 1 1 d . . .
H90A H 0.1217 0.6987 -0.0194 0.117 Uiso 1 1 calc R . .
H90B H 0.1596 0.6786 -0.0221 0.117 Uiso 1 1 calc R . .
H90C H 0.1465 0.7736 -0.0293 0.117 Uiso 1 1 calc R . .
C44T C 0.1827(3) 0.5206(7) 0.1857(4) 0.083(4) Uani 1 1 d . . .
H91A H 0.2014 0.5209 0.1683 0.124 Uiso 1 1 calc R . .
H91B H 0.1703 0.4680 0.1811 0.124 Uiso 1 1 calc R . .
H91C H 0.1901 0.5239 0.2142 0.124 Uiso 1 1 calc R . .
C46T C 0.1222(3) 0.8070(7) 0.0439(4) 0.086(4) Uani 1 1 d . . .
H92A H 0.1248 0.8198 0.0730 0.129 Uiso 1 1 calc R . .
H92B H 0.1004 0.7839 0.0383 0.129 Uiso 1 1 calc R . .
H92C H 0.1249 0.8593 0.0282 0.129 Uiso 1 1 calc R . .
C30T C 0.2357(3) -0.1519(7) -0.1095(4) 0.080(4) Uani 1 1 d . . .
H93A H 0.2331 -0.1816 -0.1356 0.120 Uiso 1 1 calc R . .
H93B H 0.2328 -0.1925 -0.0873 0.120 Uiso 1 1 calc R . .
H93C H 0.2574 -0.1271 -0.1071 0.120 Uiso 1 1 calc R . .
C39T C 0.1376(3) 0.6306(6) -0.1362(4) 0.076(4) Uani 1 1 d . . .
H94A H 0.1492 0.6350 -0.1098 0.114 Uiso 1 1 calc R . .
H94B H 0.1166 0.6031 -0.1326 0.114 Uiso 1 1 calc R . .
H94C H 0.1343 0.6878 -0.1475 0.114 Uiso 1 1 calc R . .
C23T C 0.0726(3) 0.2410(7) 0.2509(3) 0.071(3) Uani 1 1 d . . .
H95A H 0.0538 0.2467 0.2680 0.107 Uiso 1 1 calc R . .
H95B H 0.0748 0.2925 0.2344 0.107 Uiso 1 1 calc R . .
H95C H 0.0922 0.2331 0.2681 0.107 Uiso 1 1 calc R . .
C31T C 0.1751(3) -0.1196(7) -0.1137(4) 0.075(3) Uani 1 1 d . . .
H96A H 0.1739 -0.1503 -0.1397 0.113 Uiso 1 1 calc R . .
H96B H 0.1588 -0.0742 -0.1141 0.113 Uiso 1 1 calc R . .
H96C H 0.1709 -0.1593 -0.0915 0.113 Uiso 1 1 calc R . .
C14T C 0.0454(3) 0.2304(9) -0.2315(4) 0.093(4) Uani 1 1 d . . .
H97A H 0.0535 0.2480 -0.2578 0.140 Uiso 1 1 calc R . .
H97B H 0.0305 0.2739 -0.2217 0.140 Uiso 1 1 calc R . .
H97C H 0.0339 0.1760 -0.2345 0.140 Uiso 1 1 calc R . .
C34T C 0.2490(2) 0.2609(7) -0.1478(3) 0.068(3) Uani 1 1 d . . .
H99A H 0.2653 0.2276 -0.1618 0.102 Uiso 1 1 calc R . .
H99B H 0.2392 0.2254 -0.1270 0.102 Uiso 1 1 calc R . .
H99C H 0.2593 0.3106 -0.1349 0.102 Uiso 1 1 calc R . .
C36T C 0.2404(3) 0.3455(7) -0.2122(3) 0.074(3) Uani 1 1 d . . .
H10A H 0.2566 0.3097 -0.2250 0.111 Uiso 1 1 calc R . .
H10B H 0.2512 0.3943 -0.1990 0.111 Uiso 1 1 calc R . .
H10C H 0.2247 0.3659 -0.2330 0.111 Uiso 1 1 calc R . .
C17T C 0.1638(3) -0.0218(7) 0.1713(4) 0.074(3) Uani 1 1 d . . .
C10T C -0.0277(3) 0.1309(7) -0.0593(4) 0.077(4) Uani 1 1 d . . .
H10D H -0.0513 0.1275 -0.0579 0.116 Uiso 1 1 calc R . .
H10E H -0.0193 0.1736 -0.0399 0.116 Uiso 1 1 calc R . .
H10F H -0.0182 0.0752 -0.0525 0.116 Uiso 1 1 calc R . .
C38T C 0.1399(3) 0.5701(7) -0.2078(4) 0.078(4) Uani 1 1 d . . .
H10G H 0.1357 0.6275 -0.2184 0.117 Uiso 1 1 calc R . .
H10H H 0.1193 0.5401 -0.2048 0.117 Uiso 1 1 calc R . .
H10I H 0.1533 0.5386 -0.2267 0.117 Uiso 1 1 calc R . .
C20T C 0.1919(3) -0.0244(8) 0.1413(4) 0.100(5) Uani 1 1 d . . .
H10J H 0.1833 -0.0152 0.1135 0.149 Uiso 1 1 calc R . .
H10K H 0.2026 -0.0800 0.1430 0.149 Uiso 1 1 calc R . .
H10L H 0.2076 0.0205 0.1484 0.149 Uiso 1 1 calc R . .
C08T C -0.0042(3) 0.5311(7) 0.1372(4) 0.080(4) Uani 1 1 d . . .
H10M H -0.0073 0.5800 0.1551 0.120 Uiso 1 1 calc R . .
H10N H -0.0201 0.5332 0.1145 0.120 Uiso 1 1 calc R . .
H10O H 0.0177 0.5330 0.1267 0.120 Uiso 1 1 calc R . .
C19T C 0.1768(3) -0.0370(8) 0.2152(4) 0.098(4) Uani 1 1 d . . .
H10P H 0.1588 -0.0356 0.2338 0.148 Uiso 1 1 calc R . .
H10Q H 0.1925 0.0076 0.2228 0.148 Uiso 1 1 calc R . .
H10R H 0.1874 -0.0928 0.2169 0.148 Uiso 1 1 calc R . .
C24T C 0.0358(3) 0.1709(7) 0.1954(3) 0.074(3) Uani 1 1 d . . .
H10S H 0.0174 0.1772 0.2131 0.112 Uiso 1 1 calc R . .
H10T H 0.0328 0.1201 0.1784 0.112 Uiso 1 1 calc R . .
H10U H 0.0374 0.2213 0.1780 0.112 Uiso 1 1 calc R . .
C11T C -0.0351(3) 0.2454(8) -0.1143(5) 0.108(5) Uani 1 1 d . . .
H10V H -0.0585 0.2409 -0.1109 0.163 Uiso 1 1 calc R . .
H10W H -0.0308 0.2601 -0.1425 0.163 Uiso 1 1 calc R . .
H10$ H -0.0262 0.2898 -0.0962 0.163 Uiso 1 1 calc R . .
C47T C 0.1825(3) 0.7752(8) 0.0392(4) 0.098(5) Uani 1 1 d . . .
H11A H 0.1859 0.7883 0.0681 0.147 Uiso 1 1 calc R . .
H11B H 0.1850 0.8274 0.0232 0.147 Uiso 1 1 calc R . .
H11C H 0.1985 0.7330 0.0311 0.147 Uiso 1 1 calc R . .
C12T C -0.0333(3) 0.0865(9) -0.1318(4) 0.100(5) Uani 1 1 d . . .
H11D H -0.0567 0.0831 -0.1280 0.149 Uiso 1 1 calc R . .
H11E H -0.0233 0.0314 -0.1251 0.149 Uiso 1 1 calc R . .
H11F H -0.0293 0.1010 -0.1601 0.149 Uiso 1 1 calc R . .
C04T C -0.0430(4) 0.0917(12) 0.0647(5) 0.163(9) Uani 1 1 d . . .
H11G H -0.0228 0.0623 0.0725 0.244 Uiso 1 1 calc R . .
H11H H -0.0409 0.1185 0.0380 0.244 Uiso 1 1 calc R . .
H11I H -0.0608 0.0505 0.0633 0.244 Uiso 1 1 calc R . .
C16T C 0.0993(3) 0.1531(8) -0.2169(4) 0.088(4) Uani 1 1 d . . .
H11J H 0.1061 0.1712 -0.2438 0.132 Uiso 1 1 calc R . .
H11K H 0.0889 0.0971 -0.2191 0.132 Uiso 1 1 calc R . .
H11L H 0.1184 0.1494 -0.1984 0.132 Uiso 1 1 calc R . .
C18T C 0.1372(3) -0.0924(7) 0.1593(4) 0.098(4) Uani 1 1 d . . .
H12A H 0.1289 -0.0823 0.1315 0.148 Uiso 1 1 calc R . .
H12B H 0.1194 -0.0890 0.1781 0.148 Uiso 1 1 calc R . .
H12C H 0.1471 -0.1491 0.1611 0.148 Uiso 1 1 calc R . .
C03T C -0.0820(4) 0.2008(11) 0.0822(8) 0.226(13) Uani 1 1 d . . .
H13A H -0.0880 0.2446 0.1018 0.340 Uiso 1 1 calc R . .
H13B H -0.0989 0.1572 0.0803 0.340 Uiso 1 1 calc R . .
H13C H -0.0796 0.2271 0.0555 0.340 Uiso 1 1 calc R . .
C42T C 0.1831(4) 0.6810(8) 0.1828(4) 0.128(6) Uani 1 1 d . . .
H14A H 0.2017 0.6779 0.1651 0.192 Uiso 1 1 calc R . .
H14B H 0.1908 0.6817 0.2113 0.192 Uiso 1 1 calc R . .
H14C H 0.1708 0.7330 0.1768 0.192 Uiso 1 1 calc R . .
C43T C 0.1303(4) 0.6013(9) 0.2022(4) 0.123(6) Uani 1 1 d . . .
H78A H 0.1375 0.6040 0.2308 0.184 Uiso 1 1 calc R . .
H78B H 0.1175 0.5495 0.1974 0.184 Uiso 1 1 calc R . .
H78C H 0.1170 0.6514 0.1954 0.184 Uiso 1 1 calc R . .
C02T C -0.0551(5) 0.1164(14) 0.1363(5) 0.201(12) Uani 1 1 d . . .
H67A H -0.0349 0.0888 0.1457 0.302 Uiso 1 1 calc R . .
H67B H -0.0722 0.0735 0.1330 0.302 Uiso 1 1 calc R . .
H67C H -0.0615 0.1588 0.1564 0.302 Uiso 1 1 calc R . .

loop_
_atom_site_aniso_label
_atom_site_aniso_U_11
_atom_site_aniso_U_22
_atom_site_aniso_U_33
_atom_site_aniso_U_23
_atom_site_aniso_U_13
_atom_site_aniso_U_12
Fe1 0.0449(10) 0.0342(9) 0.0760(12) 0.0028(8) 0.0101(8) 0.0008(7)
Fe2 0.0381(9) 0.0347(9) 0.0754(12) -0.0020(8) 0.0050(8) 0.0021(7)
O23 0.041(4) 0.037(4) 0.088(5) -0.005(4) 0.008(4) 0.004(3)
O13 0.041(4) 0.042(4) 0.075(5) 0.001(4) 0.009(3) 0.003(3)
O11 0.063(5) 0.036(4) 0.072(5) 0.006(4) 0.017(4) 0.007(4)
O12 0.044(4) 0.039(4) 0.074(5) 0.002(4) 0.005(3) 0.006(3)
N21 0.032(5) 0.027(4) 0.092(7) -0.004(5) 0.006(4) 0.003(4)
O22 0.047(4) 0.034(4) 0.073(5) -0.010(4) 0.005(3) 0.002(3)
N12 0.042(5) 0.026(5) 0.057(6) -0.003(4) 0.005(4) 0.005(4)
O21 0.027(4) 0.034(4) 0.075(5) -0.005(3) 0.000(3) -0.002(3)
C121 0.028(6) 0.033(6) 0.075(7) -0.005(6) 0.013(5) 0.006(5)
N11 0.045(5) 0.032(5) 0.067(6) 0.002(5) 0.009(4) 0.003(4)
C221 0.024(6) 0.019(5) 0.075(8) -0.001(5) 0.010(5) 0.004(4)
N23 0.066(6) 0.026(4) 0.050(6) -0.007(4) 0.004(5) 0.009(4)
C122 0.045(6) 0.030(6) 0.066(7) 0.001(5) 0.012(6) 0.004(5)
N22 0.039(5) 0.030(4) 0.075(6) -0.010(5) 0.000(5) 0.018(4)
C111 0.025(6) 0.038(6) 0.078(8) 0.003(6) -0.009(6) 0.004(5)
N13 0.038(5) 0.032(5) 0.079(6) 0.008(4) 0.018(4) -0.014(4)
C112 0.048(7) 0.043(6) 0.058(7) 0.001(6) -0.010(6) -0.014(5)
C222 0.040(7) 0.036(6) 0.083(8) -0.003(6) 0.013(6) 0.013(5)
C332 0.032(6) 0.053(7) 0.078(8) -0.001(6) 0.005(6) 0.010(5)
C333 0.037(7) 0.043(6) 0.081(8) 0.003(6) -0.001(6) -0.008(5)
C115 0.037(6) 0.030(6) 0.071(7) 0.001(5) -0.002(6) -0.006(5)
C326 0.044(6) 0.040(6) 0.063(8) 0.002(6) 0.009(5) -0.009(5)
C312 0.039(7) 0.031(5) 0.084(8) -0.003(5) 0.012(6) 0.003(5)
C135 0.038(6) 0.027(6) 0.083(8) 0.011(6) 0.013(5) -0.007(5)
C225 0.034(7) 0.034(6) 0.058(7) 0.004(5) -0.010(5) -0.002(5)
C232 0.065(7) 0.026(6) 0.063(7) -0.001(6) 0.006(6) 0.010(5)
C28T 0.030(6) 0.045(6) 0.124(10) 0.017(7) 0.008(6) 0.013(5)
C116 0.038(6) 0.048(7) 0.055(7) -0.001(6) -0.001(5) -0.019(6)
C114 0.034(6) 0.033(6) 0.074(8) 0.002(6) -0.002(5) -0.002(5)
C311 0.046(7) 0.025(5) 0.053(7) -0.003(5) -0.012(6) 0.007(4)
C45T 0.037(6) 0.029(6) 0.093(9) 0.009(6) 0.000(6) 0.007(5)
C126 0.010(5) 0.032(5) 0.081(8) 0.002(6) 0.006(5) -0.007(4)
C231 0.034(6) 0.027(6) 0.061(8) -0.002(6) -0.002(5) 0.009(4)
C226 0.020(5) 0.027(5) 0.083(8) 0.008(6) 0.001(5) -0.004(4)
C335 0.037(7) 0.047(7) 0.085(8) 0.009(6) 0.006(6) -0.003(5)
C313 0.035(7) 0.040(6) 0.087(9) 0.004(6) -0.012(7) -0.006(5)
C325 0.039(6) 0.037(6) 0.065(8) -0.011(6) -0.001(5) 0.001(5)
C236 0.052(7) 0.032(6) 0.061(8) 0.006(6) 0.001(6) 0.013(5)
C331 0.038(7) 0.042(6) 0.073(7) 0.000(6) 0.005(6) -0.017(5)
C336 0.037(7) 0.042(6) 0.063(7) 0.009(6) 0.005(5) -0.009(5)
C29T 0.059(7) 0.042(6) 0.069(8) 0.000(6) 0.003(6) 0.011(5)
C123 0.040(6) 0.036(6) 0.078(8) -0.002(6) 0.000(6) -0.004(5)
C323 0.046(7) 0.032(6) 0.094(9) -0.005(6) 0.006(6) 0.000(5)
C21T 0.059(7) 0.033(6) 0.075(7) 0.012(6) 0.020(6) 0.001(5)
C212 0.036(6) 0.051(7) 0.066(7) -0.007(6) -0.001(5) 0.000(5)
C224 0.056(7) 0.035(6) 0.067(7) -0.005(5) 0.003(6) 0.005(5)
C315 0.055(8) 0.041(6) 0.060(7) 0.003(6) -0.009(6) 0.003(5)
C131 0.037(6) 0.048(7) 0.076(8) 0.000(6) 0.014(6) 0.002(5)
C113 0.059(7) 0.026(5) 0.069(8) -0.006(6) 0.007(6) 0.000(5)
C322 0.029(6) 0.042(7) 0.079(8) -0.009(6) 0.006(5) -0.003(5)
C235 0.073(8) 0.031(6) 0.067(8) -0.008(6) -0.006(6) 0.009(6)
C33T 0.039(6) 0.052(7) 0.074(7) 0.005(6) 0.005(6) 0.012(5)
C134 0.080(8) 0.035(6) 0.065(7) 0.015(5) 0.012(6) -0.006(6)
C125 0.043(7) 0.023(5) 0.082(8) -0.005(6) 0.008(6) 0.006(5)
C25T 0.043(7) 0.032(6) 0.080(8) -0.005(6) -0.005(6) 0.004(5)
C214 0.042(6) 0.043(6) 0.069(7) 0.001(6) 0.001(6) -0.004(5)
C233 0.045(6) 0.024(6) 0.082(9) 0.001(6) 0.006(6) 0.007(5)
C334 0.041(7) 0.064(8) 0.090(9) -0.008(7) 0.021(6) 0.004(6)
C132 0.029(6) 0.056(7) 0.082(8) -0.001(6) 0.008(5) 0.011(5)
C321 0.037(6) 0.027(6) 0.078(8) -0.008(6) 0.001(5) -0.005(5)
C136 0.056(7) 0.037(7) 0.074(8) 0.000(6) -0.001(6) -0.009(6)
C124 0.029(6) 0.042(6) 0.072(8) 0.008(6) 0.005(5) 0.005(5)
C211 0.043(6) 0.045(7) 0.071(8) -0.010(6) -0.004(6) -0.003(5)
C234 0.100(9) 0.022(6) 0.070(8) 0.001(6) -0.013(7) 0.003(6)
C133 0.055(7) 0.047(7) 0.084(8) 0.017(7) 0.006(6) 0.005(6)
C216 0.040(6) 0.051(7) 0.066(8) -0.008(6) -0.001(6) 0.004(5)
C213 0.057(7) 0.048(7) 0.063(7) 0.003(6) 0.002(6) 0.002(6)
C324 0.053(7) 0.036(6) 0.070(8) -0.009(6) 0.008(6) -0.001(5)
C32T 0.088(9) 0.061(8) 0.089(9) 0.004(7) 0.021(7) 0.006(7)
C26T 0.032(6) 0.054(7) 0.113(10) 0.006(7) -0.012(6) 0.003(5)
C35T 0.084(8) 0.047(7) 0.074(8) -0.012(6) 0.002(6) 0.014(6)
C314 0.050(8) 0.052(7) 0.089(9) 0.007(7) -0.010(7) 0.003(6)
C316 0.059(8) 0.026(5) 0.051(7) -0.005(5) -0.005(6) 0.005(5)
C37T 0.057(7) 0.031(6) 0.090(9) 0.008(6) 0.005(6) 0.002(5)
C05T 0.077(8) 0.039(6) 0.069(8) 0.000(6) 0.013(7) 0.000(6)
C07T 0.065(8) 0.060(7) 0.082(8) -0.012(6) 0.003(7) 0.000(6)
C41T 0.121(12) 0.033(6) 0.088(10) -0.007(7) -0.023(9) 0.003(7)
C215 0.066(7) 0.033(6) 0.061(7) -0.008(6) 0.006(6) 0.003(5)
C09T 0.033(6) 0.059(7) 0.107(10) 0.011(7) -0.006(6) -0.003(5)
C06T 0.061(8) 0.053(7) 0.117(10) -0.014(7) 0.033(7) -0.002(6)
C01T 0.050(7) 0.066(7) 0.075(8) -0.014(7) 0.016(6) -0.006(6)
C40T 0.067(8) 0.044(7) 0.124(11) 0.014(7) 0.022(7) -0.012(6)
C13T 0.046(7) 0.073(8) 0.082(9) -0.013(7) -0.009(6) 0.003(6)
C27T 0.080(8) 0.041(6) 0.096(9) 0.012(6) -0.009(7) -0.009(6)
C22T 0.069(8) 0.049(7) 0.094(9) 0.014(6) 0.023(6) 0.005(6)
C15T 0.073(8) 0.070(8) 0.086(9) 0.012(7) 0.017(7) 0.001(7)
C48T 0.106(10) 0.038(6) 0.092(10) 0.022(7) 0.016(8) -0.005(6)
C44T 0.104(10) 0.050(7) 0.093(9) 0.006(7) -0.020(7) 0.002(7)
C46T 0.124(11) 0.047(7) 0.090(9) 0.013(7) 0.030(8) 0.032(7)
C30T 0.107(10) 0.048(7) 0.084(9) -0.009(7) 0.001(7) 0.020(7)
C39T 0.090(9) 0.035(6) 0.105(9) -0.005(6) 0.027(7) 0.003(6)
C23T 0.093(9) 0.050(7) 0.072(8) 0.000(6) 0.015(7) 0.005(6)
C31T 0.058(8) 0.062(7) 0.106(10) -0.011(7) 0.001(7) -0.014(6)
C14T 0.060(8) 0.134(12) 0.086(9) 0.012(9) -0.008(7) -0.008(8)
C34T 0.049(7) 0.062(7) 0.094(9) 0.005(7) 0.017(6) 0.013(6)
C36T 0.073(8) 0.068(8) 0.082(8) 0.002(7) 0.022(7) 0.014(6)
C17T 0.068(8) 0.056(7) 0.099(10) 0.016(7) 0.016(7) 0.021(6)
C10T 0.048(7) 0.065(8) 0.119(11) 0.014(8) 0.008(7) -0.003(6)
C38T 0.093(9) 0.047(7) 0.094(10) 0.001(7) 0.003(8) 0.013(6)
C20T 0.107(11) 0.077(9) 0.117(11) 0.031(8) 0.044(9) 0.047(8)
C08T 0.100(10) 0.048(7) 0.092(9) 0.011(7) 0.005(7) 0.004(6)
C19T 0.095(10) 0.082(10) 0.119(12) 0.033(9) 0.019(9) 0.031(8)
C24T 0.080(9) 0.060(7) 0.085(9) -0.002(7) 0.007(7) -0.004(6)
C11T 0.045(8) 0.090(10) 0.191(15) 0.061(10) 0.014(8) 0.012(7)
C47T 0.061(8) 0.073(9) 0.158(13) 0.031(9) -0.012(8) -0.027(7)
C12T 0.044(8) 0.107(11) 0.147(13) 0.015(10) -0.010(8) -0.017(7)
C04T 0.128(14) 0.171(17) 0.194(17) -0.101(15) 0.079(13) -0.103(13)
C16T 0.088(10) 0.077(9) 0.099(10) -0.021(8) 0.008(8) 0.000(7)
C18T 0.095(10) 0.044(7) 0.157(13) 0.004(8) 0.015(9) 0.019(7)
C03T 0.069(11) 0.091(12) 0.51(4) -0.069(19) -0.073(17) 0.014(9)
C42T 0.219(18) 0.046(8) 0.114(12) -0.003(8) -0.062(12) -0.021(10)
C43T 0.186(17) 0.101(11) 0.082(10) -0.020(9) 0.005(11) 0.084(12)
C02T 0.24(2) 0.24(2) 0.117(14) 0.043(14) -0.026(14) -0.20(2)

loop_
_atom_type_symbol
_atom_type_description
_atom_type_scat_dispersion_real
_atom_type_scat_dispersion_imag
_atom_type_scat_source
C C 0.0181 0.0091 'International Tables Vol C Tables 4.2.6.8 and 6.1.1.4'
H H 0.0000 0.0000 'International Tables Vol C Tables 4.2.6.8 and 6.1.1.4'
N N 0.0311 0.0180 'International Tables Vol C Tables 4.2.6.8 and 6.1.1.4'
O O 0.0492 0.0322 'International Tables Vol C Tables 4.2.6.8 and 6.1.1.4'
Fe Fe -1.1336 3.1974 'International Tables Vol C Tables 4.2.6.8 and 6.1.1.4'

loop_
_geom_angle_atom_site_label_1
_geom_angle_atom_site_label_2
_geom_angle_atom_site_label_3
_geom_angle
_geom_angle_site_symmetry_1
_geom_angle_site_symmetry_3
_geom_angle_publ_flag
O13 Fe1 O12 94.8(3) . . ?
O13 Fe1 O11 84.7(3) . . ?
O12 Fe1 O11 95.2(3) . . ?
O13 Fe1 N12 97.1(3) . . ?
O12 Fe1 N12 78.3(3) . . ?
O11 Fe1 N12 173.3(3) . . ?
O13 Fe1 N11 160.3(3) . . ?
O12 Fe1 N11 96.1(3) . . ?
O11 Fe1 N11 78.1(3) . . ?
N12 Fe1 N11 101.1(3) . . ?
O13 Fe1 N13 77.1(3) . . ?
O12 Fe1 N13 170.4(3) . . ?
O11 Fe1 N13 89.3(3) . . ?
N12 Fe1 N13 97.4(3) . . ?
N11 Fe1 N13 93.2(3) . . ?
O21 Fe2 O22 86.1(2) . . ?
O21 Fe2 O23 94.0(3) . . ?
O22 Fe2 O23 84.9(3) . . ?
O21 Fe2 N21 78.2(3) . . ?
O22 Fe2 N21 99.2(3) . . ?
O23 Fe2 N21 170.9(3) . . ?
O21 Fe2 N23 101.9(3) . . ?
O22 Fe2 N23 160.3(3) . . ?
O23 Fe2 N23 76.7(3) . . ?
N21 Fe2 N23 100.1(3) . . ?
O21 Fe2 N22 162.8(3) . . ?
O22 Fe2 N22 77.2(3) . . ?
O23 Fe2 N22 88.7(3) . . ?
N21 Fe2 N22 100.1(3) . . ?
N23 Fe2 N22 95.2(3) . . ?
C316 O23 Fe2 116.9(6) . . ?
C336 O13 Fe1 116.5(6) . . ?
C136 O11 Fe1 115.2(6) . . ?
C236 O12 Fe1 115.9(6) . . ?
C116 N21 C125 115.8(8) . . ?
C116 N21 Fe2 113.3(7) . . ?
C125 N21 Fe2 130.5(6) . . ?
C211 O22 Fe2 115.1(6) . . ?
C231 N12 C221 119.0(8) . . ?
C231 N12 Fe1 113.4(6) . . ?
C221 N12 Fe1 127.3(6) . . ?
C111 O21 Fe2 115.1(6) . . ?
C126 C121 C122 120.5(9) . . ?
C126 C121 N11 119.3(8) . . ?
C122 C121 N11 119.7(9) . . ?
C131 N11 C121 120.6(7) . . ?
C131 N11 Fe1 113.9(6) . . ?
C121 N11 Fe1 124.8(6) . . ?
C222 C221 N12 122.3(8) . . ?
C222 C221 C226 117.9(9) . . ?
N12 C221 C226 119.5(8) . . ?
C311 N23 C325 120.2(8) . . ?
C311 N23 Fe2 114.7(6) . . ?
C325 N23 Fe2 124.2(6) . . ?
C121 C122 C123 119.0(9) . . ?
C216 N22 C225 120.2(7) . . ?
C216 N22 Fe2 111.5(6) . . ?
C225 N22 Fe2 125.8(6) . . ?
O21 C111 C116 118.9(9) . . ?
O21 C111 C112 123.2(9) . . ?
C116 C111 C112 117.9(9) . . ?
C331 N13 C321 120.1(7) . . ?
C331 N13 Fe1 111.2(6) . . ?
C321 N13 Fe1 126.5(6) . . ?
C113 C112 C111 116.3(9) . . ?
C113 C112 C29T 124.0(9) . . ?
C111 C112 C29T 119.6(9) . . ?
C223 C222 C221 121.4(9) . . ?
C333 C332 C331 121.7(10) . . ?
C332 C333 C334 118.5(9) . . ?
C332 C333 C01T 123.1(9) . . ?
C334 C333 C01T 118.3(9) . . ?
C222 C223 C224 119.0(10) . . ?
C114 C115 C116 121.1(10) . . ?
C321 C326 C325 123.0(10) . . ?
C313 C312 C311 121.5(10) . . ?
C134 C135 C136 115.3(9) . . ?
C134 C135 C21T 123.9(8) . . ?
C136 C135 C21T 120.8(8) . . ?
C226 C225 C224 118.7(9) . . ?
C226 C225 N22 119.0(8) . . ?
C224 C225 N22 122.1(9) . . ?
C233 C232 C231 119.2(9) . . ?
N21 C116 C115 125.9(9) . . ?
N21 C116 C111 112.6(9) . . ?
C115 C116 C111 121.2(10) . . ?
C115 C114 C113 116.3(9) . . ?
C115 C114 C25T 121.6(9) . . ?
C113 C114 C25T 121.9(9) . . ?
N23 C311 C312 127.0(9) . . ?
N23 C311 C316 114.0(9) . . ?
C312 C311 C316 118.9(9) . . ?
C47T C45T C48T 108.3(10) . . ?
C47T C45T C46T 110.3(9) . . ?
C48T C45T C46T 108.2(9) . . ?
C47T C45T C233 110.4(8) . . ?
C48T C45T C233 113.2(8) . . ?
C46T C45T C233 106.5(8) . . ?
C125 C126 C121 120.6(8) . . ?
N12 C231 C236 114.1(9) . . ?
N12 C231 C232 125.0(9) . . ?
C236 C231 C232 120.7(9) . . ?
C225 C226 C221 121.9(9) . . ?
C334 C335 C336 117.8(9) . . ?
C334 C335 C05T 123.6(9) . . ?
C336 C335 C05T 118.6(9) . . ?
C312 C313 C314 117.7(9) . . ?
C312 C313 C09T 123.2(11) . . ?
C314 C313 C09T 119.1(10) . . ?
N23 C325 C326 121.6(9) . . ?
N23 C325 C324 121.6(9) . . ?
C326 C325 C324 116.9(9) . . ?
O12 C236 C231 117.9(9) . . ?
O12 C236 C235 123.3(10) . . ?
C231 C236 C235 118.7(9) . . ?
N13 C331 C332 127.1(9) . . ?
N13 C331 C336 114.4(8) . . ?
C332 C331 C336 118.5(9) . . ?
O13 C336 C335 125.0(9) . . ?
O13 C336 C331 114.9(8) . . ?
C335 C336 C331 120.0(9) . . ?
C112 C29T C30T 112.2(9) . . ?
C112 C29T C31T 110.9(8) . . ?
C30T C29T C31T 109.0(9) . . ?
C112 C29T C32T 109.6(8) . . ?
C30T C29T C32T 107.3(9) . . ?
C31T C29T C32T 107.7(9) . . ?
C124 C123 C122 120.7(9) . . ?
C324 C323 C322 122.0(10) . . ?
C135 C21T C24T 111.0(9) . . ?
C135 C21T C23T 109.3(8) . . ?
C24T C21T C23T 110.4(8) . . ?
C135 C21T C22T 111.1(8) . . ?
C24T C21T C22T 107.2(8) . . ?
C23T C21T C22T 107.7(8) . . ?
C213 C212 C211 116.8(9) . . ?
C213 C212 C33T 122.6(10) . . ?
C211 C212 C33T 120.6(9) . . ?
C225 C224 C223 121.1(10) . . ?
C314 C315 C316 118.0(10) . . ?
C314 C315 C13T 120.7(9) . . ?
C316 C315 C13T 121.3(9) . . ?
N11 C131 C132 126.8(9) . . ?
N11 C131 C136 113.5(8) . . ?
C132 C131 C136 119.6(10) . . ?
C112 C113 C114 127.1(9) . . ?
C323 C322 C321 118.2(10) . . ?
C234 C235 C236 115.9(10) . . ?
C234 C235 C41T 124.7(10) . . ?
C236 C235 C41T 119.4(10) . . ?
C35T C33T C34T 111.0(8) . . ?
C35T C33T C212 108.3(8) . . ?
C34T C33T C212 111.1(9) . . ?
C35T C33T C36T 109.2(9) . . ?
C34T C33T C36T 105.8(8) . . ?
C212 C33T C36T 111.5(8) . . ?
C135 C134 C133 125.6(9) . . ?
C126 C125 C124 119.1(9) . . ?
C126 C125 N21 120.3(8) . . ?
C124 C125 N21 120.4(9) . . ?
C114 C25T C28T 111.1(9) . . ?
C114 C25T C26T 113.2(8) . . ?
C28T C25T C26T 107.9(8) . . ?
C114 C25T C27T 110.4(8) . . ?
C28T C25T C27T 107.5(8) . . ?
C26T C25T C27T 106.5(9) . . ?
C215 C214 C213 119.5(9) . . ?
C215 C214 C37T 122.3(9) . . ?
C213 C214 C37T 118.2(9) . . ?
C232 C233 C234 118.9(9) . . ?
C232 C233 C45T 121.7(10) . . ?
C234 C233 C45T 119.4(9) . . ?
C335 C334 C333 123.5(9) . . ?
C133 C132 C131 119.3(9) . . ?
C326 C321 C322 119.6(9) . . ?
C326 C321 N13 120.6(9) . . ?
C322 C321 N13 119.8(9) . . ?
O11 C136 C135 122.5(9) . . ?
O11 C136 C131 116.6(9) . . ?
C135 C136 C131 120.7(9) . . ?
C123 C124 C125 119.9(9) . . ?
O22 C211 C212 122.4(9) . . ?
O22 C211 C216 117.4(10) . . ?
C212 C211 C216 120.2(10) . . ?
C235 C234 C233 125.8(10) . . ?
C132 C133 C134 119.2(9) . . ?
C132 C133 C17T 122.4(10) . . ?
C134 C133 C17T 118.3(9) . . ?
N22 C216 C215 125.4(9) . . ?
N22 C216 C211 113.5(9) . . ?
C215 C216 C211 121.2(10) . . ?
C212 C213 C214 123.7(10) . . ?
C323 C324 C325 120.0(9) . . ?
C315 C314 C313 124.0(10) . . ?
O23 C316 C315 123.9(9) . . ?
O23 C316 C311 116.3(9) . . ?
C315 C316 C311 119.9(10) . . ?
C38T C37T C40T 108.9(9) . . ?
C38T C37T C39T 109.6(9) . . ?
C40T C37T C39T 107.9(9) . . ?
C38T C37T C214 108.4(8) . . ?
C40T C37T C214 110.1(8) . . ?
C39T C37T C214 112.0(9) . . ?
C06T C05T C07T 109.1(9) . . ?
C06T C05T C08T 107.8(9) . . ?
C07T C05T C08T 109.6(9) . . ?
C06T C05T C335 111.5(9) . . ?
C07T C05T C335 109.1(8) . . ?
C08T C05T C335 109.7(8) . . ?
C235 C41T C43T 108.5(11) . . ?
C235 C41T C44T 110.5(10) . . ?
C43T C41T C44T 110.7(11) . . ?
C235 C41T C42T 110.4(10) . . ?
C43T C41T C42T 111.8(12) . . ?
C44T C41T C42T 104.9(10) . . ?
C214 C215 C216 118.7(10) . . ?
C313 C09T C10T 113.3(9) . . ?
C313 C09T C12T 110.7(10) . . ?
C10T C09T C12T 105.7(9) . . ?
C313 C09T C11T 109.5(9) . . ?
C10T C09T C11T 108.8(10) . . ?
C12T C09T C11T 108.7(10) . . ?
C02T C01T C03T 108.1(15) . . ?
C02T C01T C04T 108.3(14) . . ?
C03T C01T C04T 105.9(13) . . ?
C02T C01T C333 110.0(10) . . ?
C03T C01T C333 112.2(10) . . ?
C04T C01T C333 112.1(9) . . ?
C315 C13T C16T 110.6(9) . . ?
C315 C13T C15T 108.0(9) . . ?
C16T C13T C15T 107.9(9) . . ?
C315 C13T C14T 112.8(9) . . ?
C16T C13T C14T 109.3(10) . . ?
C15T C13T C14T 108.0(10) . . ?
C19T C17T C20T 110.3(10) . . ?
C19T C17T C133 109.5(10) . . ?
C20T C17T C133 111.2(9) . . ?
C19T C17T C18T 109.7(10) . . ?
C20T C17T C18T 110.3(11) . . ?
C133 C17T C18T 105.6(9) . . ?

loop_
_geom_bond_atom_site_label_1
_geom_bond_atom_site_label_2
_geom_bond_distance
_geom_bond_site_symmetry_2
_geom_bond_publ_flag
Fe1 O13 1.995(6) . ?
Fe1 O12 2.014(6) . ?
Fe1 O11 2.031(7) . ?
Fe1 N12 2.070(8) . ?
Fe1 N11 2.072(7) . ?
Fe1 N13 2.140(8) . ?
Fe2 O21 2.021(6) . ?
Fe2 O22 2.027(6) . ?
Fe2 O23 2.029(7) . ?
Fe2 N21 2.085(8) . ?
Fe2 N23 2.105(8) . ?
Fe2 N22 2.129(7) . ?
O23 C316 1.304(11) . ?
O13 C336 1.305(10) . ?
O11 C136 1.298(11) . ?
O12 C236 1.289(11) . ?
N21 C116 1.372(12) . ?
N21 C125 1.426(12) . ?
O22 C211 1.311(11) . ?
N12 C231 1.352(11) . ?
N12 C221 1.410(11) . ?
O21 C111 1.281(10) . ?
C121 C126 1.384(12) . ?
C121 C122 1.387(12) . ?
C121 N11 1.424(11) . ?
N11 C131 1.347(12) . ?
C221 C222 1.395(12) . ?
C221 C226 1.415(12) . ?
N23 C311 1.328(11) . ?
N23 C325 1.396(12) . ?
C122 C123 1.392(13) . ?
N22 C216 1.369(12) . ?
N22 C225 1.409(12) . ?
C111 C116 1.435(13) . ?
C111 C112 1.480(13) . ?
N13 C331 1.335(11) . ?
N13 C321 1.440(11) . ?
C112 C113 1.348(13) . ?
C112 C29T 1.521(14) . ?
C222 C223 1.364(12) . ?
C332 C333 1.354(13) . ?
C332 C331 1.414(13) . ?
C333 C334 1.453(14) . ?
C333 C01T 1.535(13) . ?
C223 C224 1.411(13) . ?
C115 C114 1.392(12) . ?
C115 C116 1.405(13) . ?
C326 C321 1.354(13) . ?
C326 C325 1.411(13) . ?
C312 C313 1.350(13) . ?
C312 C311 1.442(13) . ?
C135 C134 1.379(13) . ?
C135 C136 1.437(13) . ?
C135 C21T 1.527(13) . ?
C225 C226 1.361(12) . ?
C225 C224 1.386(12) . ?
C232 C233 1.364(13) . ?
C232 C231 1.435(13) . ?
C28T C25T 1.522(13) . ?
C114 C113 1.422(13) . ?
C114 C25T 1.499(13) . ?
C311 C316 1.446(13) . ?
C45T C47T 1.501(14) . ?
C45T C48T 1.501(14) . ?
C45T C46T 1.547(14) . ?
C45T C233 1.550(13) . ?
C126 C125 1.381(13) . ?
C231 C236 1.421(13) . ?
C335 C334 1.375(13) . ?
C335 C336 1.410(13) . ?
C335 C05T 1.552(14) . ?
C313 C314 1.440(14) . ?
C313 C09T 1.509(14) . ?
C325 C324 1.410(13) . ?
C236 C235 1.456(14) . ?
C331 C336 1.478(13) . ?
C29T C30T 1.530(13) . ?
C29T C31T 1.544(14) . ?
C29T C32T 1.538(14) . ?
C123 C124 1.377(13) . ?
C323 C324 1.390(13) . ?
C323 C322 1.383(13) . ?
C21T C24T 1.533(14) . ?
C21T C23T 1.546(14) . ?
C21T C22T 1.557(13) . ?
C212 C213 1.381(13) . ?
C212 C211 1.409(13) . ?
C212 C33T 1.536(13) . ?
C315 C314 1.386(14) . ?
C315 C316 1.403(13) . ?
C315 C13T 1.536(15) . ?
C131 C132 1.428(13) . ?
C131 C136 1.463(14) . ?
C322 C321 1.418(13) . ?
C235 C234 1.368(14) . ?
C235 C41T 1.528(15) . ?
C33T C35T 1.527(14) . ?
C33T C34T 1.532(14) . ?
C33T C36T 1.559(14) . ?
C134 C133 1.428(14) . ?
C125 C124 1.407(13) . ?
C25T C26T 1.533(13) . ?
C25T C27T 1.573(13) . ?
C214 C215 1.360(13) . ?
C214 C213 1.453(13) . ?
C214 C37T 1.541(13) . ?
C233 C234 1.401(13) . ?
C132 C133 1.377(13) . ?
C211 C216 1.444(13) . ?
C133 C17T 1.557(14) . ?
C216 C215 1.420(13) . ?
C37T C38T 1.522(14) . ?
C37T C40T 1.535(13) . ?
C37T C39T 1.533(14) . ?
C05T C06T 1.522(14) . ?
C05T C07T 1.533(14) . ?
C05T C08T 1.547(14) . ?
C41T C43T 1.527(18) . ?
C41T C44T 1.546(15) . ?
C41T C42T 1.565(17) . ?
C09T C10T 1.530(15) . ?
C09T C12T 1.529(16) . ?
C09T C11T 1.557(15) . ?
C01T C02T 1.477(17) . ?
C01T C03T 1.494(18) . ?
C01T C04T 1.494(17) . ?
C13T C16T 1.544(15) . ?
C13T C15T 1.547(15) . ?
C13T C14T 1.542(14) . ?
C17T C19T 1.511(16) . ?
C17T C20T 1.523(15) . ?
C17T C18T 1.566(16) . ?

loop_
_cod_related_entry_id
_cod_related_entry_database
_cod_related_entry_code
1 ChemSpider 30660922
